data_7027913
loop_
_publ_author_name
'Wong, Yee-Lok'
'Yan, Yan'
'Chan, Edith S. H.'
'Yang, Qingchuan'
'Mak, Thomas C. W.'
'Ng, Dennis K. P.'

_publ_section_title
;
 cis-Dioxo-tungsten(VI) and -molybdenum(VI) complexes with N2O2
 tetradentate ligands: synthesis, structure, electrochemistry and
 oxo-transfer properties
;
_journal_issue 18
_journal_name_full 'Journal of the Chemical Society, Dalton Transactions'
_journal_page_first 3057
_journal_paper_doi 10.1039/a804425b
_journal_year 1998
_chemical_formula_sum 'C20 H18 N2 O4 W'
_chemical_formula_weight 534.21
_chemical_name_systematic
; 

 ? 

;
_space_group_IT_number 14
_symmetry_cell_setting monoclinic
_symmetry_space_group_name_Hall '-P 2yn'
_symmetry_space_group_name_H-M 'P 1 21/n 1'
_atom_sites_solution_hydrogens difmap
_atom_sites_solution_primary direct
_atom_sites_solution_secondary difmap
_audit_creation_method SHELXL
_cell_angle_alpha 90.00
_cell_angle_beta 116.120(4)
_cell_angle_gamma 90.00
_cell_formula_units_Z 4
_cell_length_a 11.7600(11)
_cell_length_b 14.4350(11)
_cell_length_c 11.8790(11)
_cell_measurement_temperature 293(2)
_cell_volume 1810.6(3)
_computing_cell_refinement 'BIOTEX Rigaku'
_computing_data_collection 'RAXIS Rigaku'
_computing_data_reduction 'BIOTEX Rigaku'
_computing_molecular_graphics 'Seimens SHELXTL'
_computing_publication_material 'Seimens SHELXTL'
_computing_structure_refinement 'SHELXL-93 (Sheldrick, 1993)'
_computing_structure_solution 'SHELXS-86 (Sheldrick, 1990)'
_diffrn_ambient_temperature 293(2)
_diffrn_measurement_device 'IP Rigaku'
_diffrn_measurement_method IP
_diffrn_radiation_monochromator graphite
_diffrn_radiation_source 'rotation anode'
_diffrn_radiation_type MoK\a
_diffrn_radiation_wavelength 0.71073
_diffrn_reflns_av_R_equivalents 0.0000
_diffrn_reflns_av_sigmaI/netI 0.0610
_diffrn_reflns_limit_h_max 12
_diffrn_reflns_limit_h_min -14
_diffrn_reflns_limit_k_max 17
_diffrn_reflns_limit_k_min 0
_diffrn_reflns_limit_l_max 14
_diffrn_reflns_limit_l_min 0
_diffrn_reflns_number 2963
_diffrn_reflns_theta_max 25.00
_diffrn_reflns_theta_min 2.37
_exptl_absorpt_coefficient_mu 6.409
_exptl_absorpt_correction_T_max 1.304
_exptl_absorpt_correction_T_min 0.801
_exptl_absorpt_correction_type ABSCOR
_exptl_crystal_colour colourless
_exptl_crystal_density_diffrn 1.960
_exptl_crystal_density_meas ?
_exptl_crystal_description prism
_exptl_crystal_F_000 1032
_exptl_crystal_size_max 0.37
_exptl_crystal_size_mid 0.20
_exptl_crystal_size_min 0.20
_refine_diff_density_max 0.954
_refine_diff_density_min -0.575
_refine_diff_density_rms 0.117
_refine_ls_extinction_coef 0.0000(2)
_refine_ls_extinction_expression Fc^*^=kFc[1+0.001xFc^2^\l^3^/sin(2\q)]^-1/4^
_refine_ls_extinction_method SHELXL
_refine_ls_goodness_of_fit_all 1.043
_refine_ls_goodness_of_fit_obs 1.045
_refine_ls_hydrogen_treatment refall
_refine_ls_matrix_type full
_refine_ls_number_parameters 317
_refine_ls_number_reflns 2891
_refine_ls_number_restraints 10
_refine_ls_restrained_S_all 1.283
_refine_ls_restrained_S_obs 1.044
_refine_ls_R_factor_all 0.0446
_refine_ls_R_factor_obs 0.0386
_refine_ls_shift/esd_max -2.685
_refine_ls_shift/esd_mean 0.009
_refine_ls_structure_factor_coef Fsqd
_refine_ls_weighting_details 'w=1/[\s^2^(Fo^2^)+(0.0443P)^2^+2.1434P] where P=(Fo^2^+2Fc^2^)/3'
_refine_ls_weighting_scheme calc
_refine_ls_wR_factor_all 0.1197
_refine_ls_wR_factor_obs 0.0968
_reflns_number_observed 2804
_reflns_number_total 2963
_reflns_observed_criterion >2sigma(I)
_cod_data_source_file b804425sup1.cif
_cod_data_source_block dkw3a
_cod_depositor_comments
;
The following automatic conversions were performed:

'_exptl_crystal_density_meas' value 'not measured' was changed to '?'
- the value is perceived as not measured.

Automatic conversion script
Id: cif_fix_values 3008 2015-01-20 13:52:24Z robertas 

The following automatic conversions were performed:

'_refine_ls_weighting_scheme' value 'calc
w=1/[\s^2^(Fo^2^)+(0.0443P)^2^+2.1434P] where P=(Fo^2^+2Fc^2^)/3' was
changed to 'calc'. New tag '_refine_ls_weighting_details' was
created. The value of the new tag was set to
'w=1/[\s^2^(Fo^2^)+(0.0443P)^2^+2.1434P] where P=(Fo^2^+2Fc^2^)/3'.

Automatic conversion script
Id: cif_fix_values 3143 2015-03-26 13:38:13Z robertas 
;
_cod_original_sg_symbol_H-M P2(1)/n
_cod_database_code 7027913

loop_
_symmetry_equiv_pos_as_xyz
'x, y, z'
'-x+1/2, y+1/2, -z+1/2'
'-x, -y, -z'
'x-1/2, -y-1/2, z-1/2'

loop_
_atom_site_aniso_label
_atom_site_aniso_U_11
_atom_site_aniso_U_22
_atom_site_aniso_U_33
_atom_site_aniso_U_23
_atom_site_aniso_U_13
_atom_site_aniso_U_12
W1 0.05946(5) 0.04529(7) 0.05988(5) -0.00066(3) 0.01670(4) 0.00396(3)
O1 0.0693(8) 0.0539(11) 0.1105(11) -0.0083(9) 0.0194(8) 0.0134(8)
O2 0.0815(9) 0.0639(11) 0.0552(8) 0.0051(6) 0.0188(7) 0.0014(8)
O3 0.0670(8) 0.0735(10) 0.0623(7) -0.0157(7) 0.0276(6) -0.0120(7)
O4 0.0752(8) 0.0546(10) 0.0769(8) -0.0046(7) 0.0265(6) -0.0044(7)
N1 0.0543(8) 0.0556(13) 0.0497(7) -0.0079(6) 0.0132(6) -0.0035(7)
N2 0.0499(7) 0.0520(10) 0.0425(6) 0.0024(6) 0.0144(5) 0.0042(7)
C1 0.0649(11) 0.074(2) 0.0439(8) 0.0044(10) 0.0080(8) 0.0044(11)
C2 0.0862(13) 0.092(2) 0.0599(10) -0.0013(12) 0.0296(9) -0.0067(14)
C3 0.0957(13) 0.106(2) 0.0669(11) -0.0069(13) 0.0378(9) 0.009(2)
C4 0.0934(15) 0.107(2) 0.0788(13) -0.0193(15) 0.0280(11) 0.005(2)
C5 0.0833(13) 0.078(2) 0.0654(11) -0.0127(12) 0.0208(10) -0.0047(14)
C6 0.0625(10) 0.0632(14) 0.0469(9) -0.0030(9) 0.0076(8) -0.0003(10)
C7 0.0650(11) 0.0470(12) 0.0582(10) 0.0030(9) 0.0074(9) 0.0057(10)
C8 0.0522(9) 0.0644(15) 0.0805(11) -0.0059(11) 0.0240(8) -0.0042(10)
C9 0.0610(9) 0.0542(13) 0.0790(10) -0.0028(10) 0.0337(7) 0.0049(9)
C10 0.0782(11) 0.074(2) 0.1029(13) -0.0041(12) 0.0507(9) -0.0008(12)
C11 0.0871(10) 0.100(2) 0.1041(12) 0.0023(13) 0.0645(8) 0.0105(13)
C12 0.0858(12) 0.086(2) 0.0743(11) 0.0020(12) 0.0383(9) 0.0187(13)
C13 0.0767(12) 0.077(2) 0.0735(12) -0.0090(10) 0.0349(9) 0.0093(11)
C14 0.0677(10) 0.0610(13) 0.0680(10) -0.0041(10) 0.0316(7) 0.0085(10)
C15 0.0564(9) 0.0463(11) 0.0586(9) 0.0026(9) 0.0188(7) -0.0028(9)
C16 0.0581(8) 0.0414(11) 0.0433(7) 0.0025(7) 0.0176(6) 0.0021(8)
C17 0.0621(9) 0.0474(12) 0.0561(8) 0.0045(8) 0.0218(7) 0.0059(9)
C18 0.0659(9) 0.0571(13) 0.0604(9) 0.0006(9) 0.0260(7) 0.0097(10)
C19 0.0562(9) 0.0655(14) 0.0671(9) -0.0073(10) 0.0268(7) -0.0054(9)
C20 0.0556(9) 0.0548(13) 0.0539(8) -0.0094(8) 0.0189(7) -0.0102(9)

loop_
_atom_site_label
_atom_site_type_symbol
_atom_site_fract_x
_atom_site_fract_y
_atom_site_fract_z
_atom_site_U_iso_or_equiv
_atom_site_thermal_displace_type
_atom_site_occupancy
_atom_site_calc_flag
_atom_site_refinement_flags
W1 W 0.207522(8) 0.233585(7) 0.739953(7) 0.05836(4) Uani 1 d .
O1 O 0.3574(2) 0.18705(13) 0.8053(2) 0.0852(7) Uani 1 d .
O2 O 0.1966(2) 0.26473(11) 0.89384(15) 0.0710(6) Uani 1 d .
O3 O 0.1957(2) 0.25701(12) 0.57412(15) 0.0679(5) Uani 1 d .
O4 O 0.10198(14) 0.14157(13) 0.69484(14) 0.0715(5) Uani 1 d .
N1 N 0.30064(13) 0.3833(2) 0.76859(13) 0.0567(6) Uani 1 d .
N2 N 0.04766(14) 0.34230(12) 0.67106(12) 0.0503(5) Uani 1 d .
C1 C 0.1941(2) 0.3416(2) 0.9561(2) 0.0667(8) Uani 1 d .
C2 C 0.1144(2) 0.3464(2) 1.0146(2) 0.0804(9) Uani 1 d D
C3 C 0.1143(2) 0.4275(2) 1.0800(2) 0.0887(10) Uani 1 d D
C4 C 0.1908(2) 0.5016(3) 1.0851(2) 0.0966(11) Uani 1 d D
C5 C 0.2665(2) 0.4972(2) 1.0239(2) 0.0798(9) Uani 1 d D
C6 C 0.2717(2) 0.4169(2) 0.9605(2) 0.0636(7) Uani 1 d D
C7 C 0.3613(2) 0.4094(2) 0.9048(2) 0.0639(7) Uani 1 d .
C8 C 0.4095(2) 0.3797(2) 0.7344(2) 0.0676(7) Uani 1 d .
C9 C 0.3729(2) 0.3535(2) 0.5996(2) 0.0637(7) Uani 1 d .
C10 C 0.4484(2) 0.3894(2) 0.5439(2) 0.0812(9) Uani 1 d D
C11 C 0.4219(2) 0.3657(2) 0.4213(2) 0.0889(9) Uani 1 d D
C12 C 0.3188(2) 0.3090(2) 0.3521(2) 0.0809(9) Uani 1 d D
C13 C 0.2454(2) 0.2742(2) 0.4047(2) 0.0751(9) Uani 1 d D
C14 C 0.2723(2) 0.2930(2) 0.5297(2) 0.0649(7) Uani 1 d .
C15 C 0.2083(2) 0.4547(2) 0.6938(2) 0.0561(6) Uani 1 d .
C16 C 0.0755(2) 0.43224(15) 0.6741(2) 0.0493(6) Uani 1 d .
C17 C -0.0150(2) 0.5007(2) 0.6535(2) 0.0567(6) Uani 1 d D
C18 C -0.1367(2) 0.4733(2) 0.6274(2) 0.0618(7) Uani 1 d D
C19 C -0.1665(2) 0.3796(2) 0.6222(2) 0.0631(7) Uani 1 d D
C20 C -0.0717(2) 0.3166(2) 0.6448(2) 0.0567(6) Uani 1 d D
H2 H 0.0578(19) 0.2969(20) 0.9975(19) 0.068(6) Uiso 1 d .
H3 H 0.0666(16) 0.4279(16) 1.1208(16) 0.054(6) Uiso 1 d .
H4 H 0.2009(30) 0.5641(28) 1.1253(31) 0.156(14) Uiso 1 d .
H5 H 0.3056(21) 0.5559(20) 1.0251(21) 0.094(8) Uiso 1 d .
H7A H 0.4043(18) 0.4707(18) 0.9089(18) 0.076(7) Uiso 1 d .
H7B H 0.4149(15) 0.3640(14) 0.9422(14) 0.044(5) Uiso 1 d .
H8A H 0.4431(17) 0.4466(16) 0.7459(16) 0.060(6) Uiso 1 d .
H8B H 0.4976(23) 0.3596(22) 0.8064(22) 0.103(9) Uiso 1 d .
H10 H 0.5169(20) 0.4401(20) 0.5975(20) 0.086(8) Uiso 1 d .
H11 H 0.4815(18) 0.3977(19) 0.3865(18) 0.074(7) Uiso 1 d .
H12 H 0.2950(16) 0.2917(24) 0.2697(16) 0.061(7) Uiso 1 d .
H13 H 0.1818(18) 0.2265(14) 0.3615(18) 0.047(6) Uiso 1 d .
H15A H 0.2053(15) 0.4465(15) 0.6143(16) 0.054(5) Uiso 1 d .
H15B H 0.2457(17) 0.5070(20) 0.7428(15) 0.076(8) Uiso 1 d .
H17 H 0.0079(16) 0.5639(16) 0.6570(16) 0.058(6) Uiso 1 d .
H18 H -0.2136(21) 0.5372(21) 0.6075(22) 0.099(9) Uiso 1 d .
H19 H -0.2509(21) 0.3570(20) 0.5983(20) 0.091(8) Uiso 1 d .
H20 H -0.0981(15) 0.2569(12) 0.6279(14) 0.025(4) Uiso 1 d .

loop_
_atom_type_symbol
_atom_type_description
_atom_type_scat_dispersion_real
_atom_type_scat_dispersion_imag
_atom_type_scat_source
C C 0.0033 0.0016 'International Tables Vol C Tables 4.2.6.8 and 6.1.1.4'
H H 0.0000 0.0000 'International Tables Vol C Tables 4.2.6.8 and 6.1.1.4'
N N 0.0061 0.0033 'International Tables Vol C Tables 4.2.6.8 and 6.1.1.4'
O O 0.0106 0.0060 'International Tables Vol C Tables 4.2.6.8 and 6.1.1.4'
W W -0.8490 6.8722 'International Tables Vol C Tables 4.2.6.8 and 6.1.1.4'

loop_
_geom_angle_atom_site_label_1
_geom_angle_atom_site_label_2
_geom_angle_atom_site_label_3
_geom_angle
O1 W1 O4 107.00(8)
O1 W1 O2 98.31(9)
O4 W1 O2 97.67(8)
O1 W1 O3 97.33(9)
O4 W1 O3 95.63(7)
O2 W1 O3 155.51(7)
O1 W1 N2 160.09(8)
O4 W1 N2 92.91(7)
O2 W1 N2 78.17(6)
O3 W1 N2 80.70(7)
O1 W1 N1 88.54(8)
O4 W1 N1 164.18(6)
O2 W1 N1 82.64(7)
O3 W1 N1 79.03(6)
N2 W1 N1 71.60(6)
C1 O2 W1 137.5(2)
C14 O3 W1 135.23(13)
C15 N1 C7 110.3(2)
C15 N1 C8 110.4(2)
C7 N1 C8 104.03(15)
C15 N1 W1 112.21(11)
C7 N1 W1 110.67(14)
C8 N1 W1 108.9(2)
C16 N2 C20 119.4(2)
C16 N2 W1 120.05(12)
C20 N2 W1 119.87(14)
O2 C1 C2 119.9(2)
O2 C1 C6 119.3(2)
C2 C1 C6 120.8(2)
C1 C2 C3 118.8(3)
C4 C3 C2 120.7(3)
C5 C4 C3 120.0(3)
C4 C5 C6 121.0(3)
C5 C6 C1 118.6(2)
C5 C6 C7 120.8(2)
C1 C6 C7 120.5(2)
C6 C7 N1 114.1(2)
N1 C8 C9 114.5(2)
C14 C9 C10 119.2(2)
C14 C9 C8 123.6(2)
C10 C9 C8 117.2(2)
C11 C10 C9 120.0(2)
C12 C11 C10 119.8(3)
C13 C12 C11 120.6(2)
C12 C13 C14 121.3(2)
O3 C14 C13 117.8(2)
O3 C14 C9 123.1(2)
C13 C14 C9 118.9(2)
N1 C15 C16 112.3(2)
N2 C16 C17 121.8(2)
N2 C16 C15 115.9(2)
C17 C16 C15 122.2(2)
C18 C17 C16 118.1(2)
C17 C18 C19 120.2(2)
C20 C19 C18 118.0(2)
N2 C20 C19 122.5(2)

loop_
_geom_bond_atom_site_label_1
_geom_bond_atom_site_label_2
_geom_bond_distance
W1 O1 1.719(2)
W1 O4 1.734(2)
W1 O2 1.941(2)
W1 O3 1.943(2)
W1 N2 2.305(2)
W1 N1 2.378(2)
O2 C1 1.341(3)
O3 C14 1.334(3)
N1 C15 1.477(3)
N1 C7 1.501(2)
N1 C8 1.505(3)
N2 C16 1.335(3)
N2 C20 1.349(3)
C1 C2 1.393(4)
C1 C6 1.405(4)
C2 C3 1.405(4)
C3 C4 1.382(4)
C4 C5 1.376(4)
C5 C6 1.398(4)
C6 C7 1.474(4)
C8 C9 1.512(3)
C9 C14 1.409(3)
C9 C10 1.419(4)
C10 C11 1.392(4)
C11 C12 1.392(4)
C12 C13 1.364(4)
C13 C14 1.402(4)
C15 C16 1.510(3)
C16 C17 1.393(3)
C17 C18 1.382(3)
C18 C19 1.393(3)
C19 C20 1.370(3)

loop_
_geom_torsion_atom_site_label_1
_geom_torsion_atom_site_label_2
_geom_torsion_atom_site_label_3
_geom_torsion_atom_site_label_4
_geom_torsion
O1 W1 O2 C1 110.6(2)
O4 W1 O2 C1 -140.9(2)
O3 W1 O2 C1 -18.6(3)
N2 W1 O2 C1 -49.5(2)
N1 W1 O2 C1 23.1(2)
O1 W1 O3 C14 -44.8(2)
O4 W1 O3 C14 -152.8(2)
O2 W1 O3 C14 84.6(3)
N2 W1 O3 C14 115.2(2)
N1 W1 O3 C14 42.3(2)
O1 W1 N1 C15 164.1(2)
O4 W1 N1 C15 -5.2(3)
O2 W1 N1 C15 -97.36(15)
O3 W1 N1 C15 66.31(14)
N2 W1 N1 C15 -17.43(13)
O1 W1 N1 C7 -72.2(2)
O4 W1 N1 C7 118.6(3)
O2 W1 N1 C7 26.38(14)
O3 W1 N1 C7 -169.94(15)
N2 W1 N1 C7 106.31(14)
O1 W1 N1 C8 41.56(13)
O4 W1 N1 C8 -127.7(3)
O2 W1 N1 C8 140.13(12)
O3 W1 N1 C8 -56.20(12)
N2 W1 N1 C8 -139.94(12)
O1 W1 N2 C16 6.2(3)
O4 W1 N2 C16 -174.87(15)
O2 W1 N2 C16 87.90(15)
O3 W1 N2 C16 -79.64(15)
N1 W1 N2 C16 1.81(13)
O1 W1 N2 C20 -164.3(2)
O4 W1 N2 C20 14.65(15)
O2 W1 N2 C20 -82.58(15)
O3 W1 N2 C20 109.88(15)
N1 W1 N2 C20 -168.7(2)
W1 O2 C1 C2 140.5(2)
W1 O2 C1 C6 -39.0(3)
O2 C1 C2 C3 179.5(2)
C6 C1 C2 C3 -1.0(3)
C1 C2 C3 C4 0.7(3)
C2 C3 C4 C5 1.2(4)
C3 C4 C5 C6 -2.8(3)
C4 C5 C6 C1 2.5(3)
C4 C5 C6 C7 -174.5(2)
O2 C1 C6 C5 178.9(2)
C2 C1 C6 C5 -0.6(3)
O2 C1 C6 C7 -4.1(3)
C2 C1 C6 C7 176.4(2)
C5 C6 C7 N1 -126.6(2)
C1 C6 C7 N1 56.5(3)
C15 N1 C7 C6 61.8(3)
C8 N1 C7 C6 -179.8(2)
W1 N1 C7 C6 -63.0(2)
C15 N1 C8 C9 -62.2(3)
C7 N1 C8 C9 179.4(2)
W1 N1 C8 C9 61.4(2)
N1 C8 C9 C14 -32.0(3)
N1 C8 C9 C10 150.6(2)
C14 C9 C10 C11 0.6(4)
C8 C9 C10 C11 178.1(2)
C9 C10 C11 C12 2.1(4)
C10 C11 C12 C13 -2.0(4)
C11 C12 C13 C14 -1.0(4)
W1 O3 C14 C13 161.6(2)
W1 O3 C14 C9 -22.6(4)
C12 C13 C14 O3 179.6(2)
C12 C13 C14 C9 3.6(4)
C10 C9 C14 O3 -179.1(2)
C8 C9 C14 O3 3.5(4)
C10 C9 C14 C13 -3.4(4)
C8 C9 C14 C13 179.2(2)
C7 N1 C15 C16 -93.8(2)
C8 N1 C15 C16 151.8(2)
W1 N1 C15 C16 30.1(2)
C20 N2 C16 C17 1.5(3)
W1 N2 C16 C17 -169.06(14)
C20 N2 C16 C15 -175.2(2)
W1 N2 C16 C15 14.3(2)
N1 C15 C16 N2 -29.8(2)
N1 C15 C16 C17 153.6(2)
N2 C16 C17 C18 -1.1(3)
C15 C16 C17 C18 175.4(2)
C16 C17 C18 C19 0.1(3)
C17 C18 C19 C20 0.5(3)
C16 N2 C20 C19 -0.8(3)
W1 N2 C20 C19 169.7(2)
C18 C19 C20 N2 -0.2(3)
